data_7247935
loop_
_publ_author_name
'Huang, Yu-Wen'
'Li, Jia-Zhuo'
'Yang, Feng'
'Zhang, Xi-Yu'
'Wang, Yan-Jing'
'Meng, Xin-Chao'
'Leng, Bo-Rong'
'Wang, De-Cai'
'Zhu, Yi-Long'

_publ_section_title
;
 Photocatalytic selective synthesis of (E)-\b-aminovinyl sulfones and
 (E)-\b-amidovinyl sulfones using Ru(bpy)3Cl2 as the catalyst
;
_journal_issue 1
_journal_name_full 'RSC Advances'
_journal_page_first 700
_journal_page_last 706
_journal_paper_doi 10.1039/D3RA08272E
_journal_volume 14
_journal_year 2024
_chemical_formula_moiety 'C16 H16 Cl N O2 S'
_chemical_formula_sum 'C16 H16 Cl N O2 S'
_chemical_formula_weight 321.81
_space_group_crystal_system triclinic
_space_group_IT_number 2
_space_group_name_Hall '-P 1'
_space_group_name_H-M_alt 'P -1'
_atom_sites_solution_hydrogens geom
_atom_sites_solution_primary iterative
_audit_creation_date 2022-09-13
_audit_creation_method
;
Olex2 1.3
(compiled 2020.11.12 svn.r5f609507 for OlexSys, GUI svn.r6272)
;
_audit_update_record
;
2023-10-25 deposited with the CCDC.	2023-12-18 downloaded from the CCDC.
;
_cell_angle_alpha 87.479(3)
_cell_angle_beta 80.687(2)
_cell_angle_gamma 70.1750(10)
_cell_formula_units_Z 2
_cell_length_a 7.5547(8)
_cell_length_b 10.3453(11)
_cell_length_c 11.0141(12)
_cell_measurement_reflns_used 1979
_cell_measurement_temperature 298(2)
_cell_measurement_theta_max 27.583
_cell_measurement_theta_min 2.827
_cell_volume 799.07(15)
_computing_cell_refinement 'Bruker SMART'
_computing_data_collection 'Bruker SMART'
_computing_data_reduction 'Bruker SAINT'
_computing_molecular_graphics 'Olex2 1.3 (Dolomanov et al., 2009)'
_computing_publication_material 'Olex2 1.3 (Dolomanov et al., 2009)'
_computing_structure_refinement 'SHELXL 2018/3 (Sheldrick, 2015)'
_computing_structure_solution 'olex2.solve 1.3 (Bourhis et al., 2015)'
_diffrn_ambient_temperature 298.15
_diffrn_measured_fraction_theta_full 0.972
_diffrn_measured_fraction_theta_max 0.972
_diffrn_measurement_device_type 'CCD area detector'
_diffrn_measurement_method 'phi and omega scans'
_diffrn_radiation_type MoK\a
_diffrn_radiation_wavelength 0.71073
_diffrn_reflns_av_R_equivalents 0.0292
_diffrn_reflns_av_unetI/netI 0.0523
_diffrn_reflns_Laue_measured_fraction_full 0.972
_diffrn_reflns_Laue_measured_fraction_max 0.972
_diffrn_reflns_limit_h_max 8
_diffrn_reflns_limit_h_min -6
_diffrn_reflns_limit_k_max 12
_diffrn_reflns_limit_k_min -12
_diffrn_reflns_limit_l_max 13
_diffrn_reflns_limit_l_min -13
_diffrn_reflns_number 3910
_diffrn_reflns_point_group_measured_fraction_full 0.972
_diffrn_reflns_point_group_measured_fraction_max 0.972
_diffrn_reflns_theta_full 25.010
_diffrn_reflns_theta_max 25.010
_diffrn_reflns_theta_min 2.793
_exptl_absorpt_coefficient_mu 0.373
_exptl_absorpt_correction_T_max 0.9637
_exptl_absorpt_correction_T_min 0.9061
_exptl_absorpt_correction_type multi-scan
_exptl_absorpt_process_details sadabs
_exptl_crystal_colour 'clear light white'
_exptl_crystal_colour_lustre clear
_exptl_crystal_colour_modifier light
_exptl_crystal_colour_primary white
_exptl_crystal_density_diffrn 1.337
_exptl_crystal_density_method 'not measured'
_exptl_crystal_description plate
_exptl_crystal_F_000 336
_exptl_crystal_size_max 0.27
_exptl_crystal_size_mid 0.2
_exptl_crystal_size_min 0.1
_refine_diff_density_max 0.229
_refine_diff_density_min -0.494
_refine_diff_density_rms 0.056
_refine_ls_extinction_method none
_refine_ls_goodness_of_fit_ref 1.088
_refine_ls_hydrogen_treatment constr
_refine_ls_matrix_type full
_refine_ls_number_parameters 192
_refine_ls_number_reflns 2735
_refine_ls_number_restraints 0
_refine_ls_restrained_S_all 1.088
_refine_ls_R_factor_all 0.0650
_refine_ls_R_factor_gt 0.0489
_refine_ls_shift/su_max 0.000
_refine_ls_shift/su_mean 0.000
_refine_ls_structure_factor_coef Fsqd
_refine_ls_weighting_details 'w=1/[\s^2^(Fo^2^)+(0.0809P)^2^+0.0594P] where P=(Fo^2^+2Fc^2^)/3'
_refine_ls_weighting_scheme calc
_refine_ls_wR_factor_gt 0.1372
_refine_ls_wR_factor_ref 0.1480
_reflns_Friedel_coverage 0.000
_reflns_number_gt 2054
_reflns_number_total 2735
_reflns_threshold_expression 'I > 2\s(I)'
_cod_data_source_file d3ra08272e2.cif
_cod_data_source_block 220905a
_cod_database_code 7247935
_shelx_shelxl_version_number 2018/3
_shelx_space_group_comment
;
The symmetry employed for this shelxl refinement is uniquely defined
by the following loop, which should always be used as a source of
symmetry information in preference to the above space-group names.
They are only intended as comments.
;
_shelx_estimated_absorpt_t_max 0.964
_shelx_estimated_absorpt_t_min 0.906
_olex2_refinement_description
;
1. Fixed Uiso
 At 1.2 times of:
  All C(H) groups, All N(H) groups
 At 1.5 times of:
  All C(H,H,H) groups
2.a Aromatic/amide H refined with riding coordinates:
 N1(H1), C3(H3), C4(H4), C5(H5), C6(H6), C7(H7), C11(H11), C12(H12), C14(H14),
 C15(H15)
2.b Idealised Me refined as rotating group:
 C9(H9A,H9B,H9C), C16(H16A,H16B,H16C)
;
_olex2_submission_special_instructions 'No special instructions were received'

loop_
_space_group_symop_operation_xyz
'x, y, z'
'-x, -y, -z'

loop_
_atom_site_label
_atom_site_type_symbol
_atom_site_fract_x
_atom_site_fract_y
_atom_site_fract_z
_atom_site_U_iso_or_equiv
_atom_site_adp_type
_atom_site_occupancy
_atom_site_site_symmetry_order
_atom_site_calc_flag
_atom_site_refinement_flags_posn
_atom_site_refinement_flags_adp
_atom_site_refinement_flags_occupancy
_atom_site_disorder_assembly
_atom_site_disorder_group
Cl1 Cl 0.38269(15) -0.21308(8) 0.51189(8) 0.0815(3) Uani 1 1 d . . . . .
N1 N 0.1964(4) 0.0841(2) 0.4834(2) 0.0582(7) Uani 1 1 d . . . . .
H1 H 0.255416 0.020417 0.429060 0.070 Uiso 1 1 calc R U . . .
O1 O -0.1284(3) 0.4832(2) 0.38321(17) 0.0626(6) Uani 1 1 d . . . . .
O2 O -0.0907(3) 0.3994(2) 0.16869(17) 0.0652(6) Uani 1 1 d . . . . .
S1 S -0.00590(10) 0.40767(7) 0.27560(6) 0.0494(2) Uani 1 1 d . . . . .
C1 C 0.1994(4) 0.0443(3) 0.6072(2) 0.0476(6) Uani 1 1 d . . . . .
C2 C 0.2836(4) -0.0945(3) 0.6339(3) 0.0505(7) Uani 1 1 d . . . . .
C3 C 0.2886(5) -0.1408(3) 0.7543(3) 0.0607(8) Uani 1 1 d . . . . .
H3 H 0.343968 -0.233806 0.769505 0.073 Uiso 1 1 calc R U . . .
C4 C 0.2106(5) -0.0477(3) 0.8513(3) 0.0613(8) Uani 1 1 d . . . . .
H4 H 0.213217 -0.077375 0.932152 0.074 Uiso 1 1 calc R U . . .
C5 C 0.1286(5) 0.0902(3) 0.8261(3) 0.0616(8) Uani 1 1 d . . . . .
H5 H 0.076581 0.153375 0.890834 0.074 Uiso 1 1 calc R U . . .
C6 C 0.1228(5) 0.1358(3) 0.7060(3) 0.0618(8) Uani 1 1 d . . . . .
H6 H 0.066769 0.228913 0.691442 0.074 Uiso 1 1 calc R U . . .
C7 C 0.1103(4) 0.2128(3) 0.4391(2) 0.0509(7) Uani 1 1 d . . . . .
H7 H 0.043465 0.283972 0.495121 0.061 Uiso 1 1 calc R U . . .
C8 C 0.1187(4) 0.2399(3) 0.3181(2) 0.0495(7) Uani 1 1 d . . . . .
C9 C 0.2237(5) 0.1364(3) 0.2158(3) 0.0686(9) Uani 1 1 d . . . . .
H9A H 0.352630 0.091074 0.229346 0.103 Uiso 1 1 calc R U . . .
H9B H 0.223846 0.182795 0.138333 0.103 Uiso 1 1 calc R U . . .
H9C H 0.161453 0.069651 0.214607 0.103 Uiso 1 1 calc R U . . .
C10 C 0.1711(4) 0.4855(3) 0.2294(2) 0.0428(6) Uani 1 1 d . . . . .
C11 C 0.2880(4) 0.4949(3) 0.3113(2) 0.0511(7) Uani 1 1 d . . . . .
H11 H 0.280674 0.454427 0.388244 0.061 Uiso 1 1 calc R U . . .
C12 C 0.4163(4) 0.5650(3) 0.2780(3) 0.0537(7) Uani 1 1 d . . . . .
H12 H 0.497757 0.568470 0.331783 0.064 Uiso 1 1 calc R U . . .
C13 C 0.4236(4) 0.6310(3) 0.1633(3) 0.0550(7) Uani 1 1 d . . . . .
C14 C 0.3083(4) 0.6175(3) 0.0821(3) 0.0563(7) Uani 1 1 d . . . . .
H14 H 0.316280 0.657128 0.004916 0.068 Uiso 1 1 calc R U . . .
C15 C 0.1808(4) 0.5461(3) 0.1131(2) 0.0483(7) Uani 1 1 d . . . . .
H15 H 0.103621 0.538839 0.057847 0.058 Uiso 1 1 calc R U . . .
C16 C 0.5580(5) 0.7124(3) 0.1312(4) 0.0805(10) Uani 1 1 d . . . . .
H16A H 0.687280 0.650849 0.121170 0.121 Uiso 1 1 calc R U . . .
H16B H 0.537782 0.777134 0.196214 0.121 Uiso 1 1 calc R U . . .
H16C H 0.533791 0.760806 0.055950 0.121 Uiso 1 1 calc R U . . .

loop_
_atom_site_aniso_label
_atom_site_aniso_U_11
_atom_site_aniso_U_22
_atom_site_aniso_U_33
_atom_site_aniso_U_23
_atom_site_aniso_U_13
_atom_site_aniso_U_12
Cl1 0.1137(8) 0.0479(5) 0.0657(6) -0.0051(4) -0.0046(5) -0.0085(5)
N1 0.0886(19) 0.0425(13) 0.0411(12) 0.0057(10) -0.0084(12) -0.0203(13)
O1 0.0575(12) 0.0679(13) 0.0459(11) 0.0094(9) 0.0051(9) -0.0070(10)
O2 0.0778(14) 0.0818(15) 0.0505(12) 0.0197(10) -0.0226(11) -0.0423(12)
S1 0.0562(5) 0.0553(5) 0.0362(4) 0.0105(3) -0.0076(3) -0.0193(3)
C1 0.0596(17) 0.0406(15) 0.0464(15) 0.0058(11) -0.0073(13) -0.0229(13)
C2 0.0563(17) 0.0405(15) 0.0528(16) 0.0023(12) -0.0036(13) -0.0161(13)
C3 0.073(2) 0.0433(16) 0.0610(18) 0.0154(14) -0.0087(15) -0.0165(15)
C4 0.075(2) 0.0605(19) 0.0480(16) 0.0145(14) -0.0082(15) -0.0246(16)
C5 0.080(2) 0.0545(18) 0.0475(16) 0.0015(13) -0.0057(15) -0.0203(16)
C6 0.090(2) 0.0417(16) 0.0503(17) 0.0075(13) -0.0123(16) -0.0186(15)
C7 0.0644(18) 0.0459(16) 0.0449(15) 0.0043(12) -0.0083(13) -0.0223(14)
C8 0.0601(17) 0.0498(16) 0.0418(14) 0.0073(11) -0.0083(12) -0.0231(14)
C9 0.084(2) 0.065(2) 0.0532(18) -0.0043(15) -0.0006(16) -0.0243(18)
C10 0.0512(15) 0.0394(14) 0.0337(13) -0.0006(10) -0.0025(11) -0.0118(12)
C11 0.0633(18) 0.0544(17) 0.0311(13) 0.0000(11) -0.0043(12) -0.0155(14)
C12 0.0598(18) 0.0532(17) 0.0479(16) -0.0083(13) -0.0096(13) -0.0170(14)
C13 0.0600(18) 0.0390(15) 0.0598(18) -0.0070(12) 0.0039(14) -0.0140(13)
C14 0.072(2) 0.0496(17) 0.0432(15) 0.0074(12) 0.0003(14) -0.0200(15)
C15 0.0627(17) 0.0482(15) 0.0323(13) 0.0041(11) -0.0062(12) -0.0175(13)
C16 0.081(2) 0.061(2) 0.102(3) -0.0019(18) 0.001(2) -0.0333(18)

loop_
_atom_type_symbol
_atom_type_description
_atom_type_scat_dispersion_real
_atom_type_scat_dispersion_imag
_atom_type_scat_source
C C 0.0033 0.0016 'International Tables Vol C Tables 4.2.6.8 and 6.1.1.4'
H H 0.0000 0.0000 'International Tables Vol C Tables 4.2.6.8 and 6.1.1.4'
N N 0.0061 0.0033 'International Tables Vol C Tables 4.2.6.8 and 6.1.1.4'
O O 0.0106 0.0060 'International Tables Vol C Tables 4.2.6.8 and 6.1.1.4'
S S 0.1246 0.1234 'International Tables Vol C Tables 4.2.6.8 and 6.1.1.4'
Cl Cl 0.1484 0.1585 'International Tables Vol C Tables 4.2.6.8 and 6.1.1.4'

loop_
_geom_angle_atom_site_label_1
_geom_angle_atom_site_label_2
_geom_angle_atom_site_label_3
_geom_angle
_geom_angle_site_symmetry_1
_geom_angle_site_symmetry_3
_geom_angle_publ_flag
C1 N1 H1 116.2 . . ?
C7 N1 H1 116.2 . . ?
C7 N1 C1 127.6(2) . . ?
O1 S1 C8 109.29(12) . . ?
O1 S1 C10 106.95(12) . . ?
O2 S1 O1 118.52(13) . . ?
O2 S1 C8 108.26(13) . . ?
O2 S1 C10 107.68(12) . . ?
C8 S1 C10 105.36(13) . . ?
C2 C1 N1 119.0(2) . . ?
C6 C1 N1 123.6(2) . . ?
C6 C1 C2 117.4(2) . . ?
C1 C2 Cl1 118.8(2) . . ?
C3 C2 Cl1 119.4(2) . . ?
C3 C2 C1 121.8(3) . . ?
C2 C3 H3 120.1 . . ?
C4 C3 C2 119.7(3) . . ?
C4 C3 H3 120.1 . . ?
C3 C4 H4 120.5 . . ?
C5 C4 C3 119.0(3) . . ?
C5 C4 H4 120.5 . . ?
C4 C5 H5 119.5 . . ?
C4 C5 C6 121.1(3) . . ?
C6 C5 H5 119.5 . . ?
C1 C6 H6 119.5 . . ?
C5 C6 C1 121.0(3) . . ?
C5 C6 H6 119.5 . . ?
N1 C7 H7 118.7 . . ?
C8 C7 N1 122.7(3) . . ?
C8 C7 H7 118.7 . . ?
C7 C8 S1 117.5(2) . . ?
C7 C8 C9 125.2(3) . . ?
C9 C8 S1 117.4(2) . . ?
C8 C9 H9A 109.5 . . ?
C8 C9 H9B 109.5 . . ?
C8 C9 H9C 109.5 . . ?
H9A C9 H9B 109.5 . . ?
H9A C9 H9C 109.5 . . ?
H9B C9 H9C 109.5 . . ?
C11 C10 S1 120.05(19) . . ?
C11 C10 C15 120.7(2) . . ?
C15 C10 S1 119.1(2) . . ?
C10 C11 H11 120.1 . . ?
C10 C11 C12 119.8(2) . . ?
C12 C11 H11 120.1 . . ?
C11 C12 H12 119.8 . . ?
C11 C12 C13 120.5(3) . . ?
C13 C12 H12 119.8 . . ?
C12 C13 C16 119.7(3) . . ?
C14 C13 C12 118.5(3) . . ?
C14 C13 C16 121.8(3) . . ?
C13 C14 H14 119.1 . . ?
C13 C14 C15 121.8(2) . . ?
C15 C14 H14 119.1 . . ?
C10 C15 H15 120.7 . . ?
C14 C15 C10 118.7(3) . . ?
C14 C15 H15 120.7 . . ?
C13 C16 H16A 109.5 . . ?
C13 C16 H16B 109.5 . . ?
C13 C16 H16C 109.5 . . ?
H16A C16 H16B 109.5 . . ?
H16A C16 H16C 109.5 . . ?
H16B C16 H16C 109.5 . . ?

loop_
_geom_bond_atom_site_label_1
_geom_bond_atom_site_label_2
_geom_bond_distance
_geom_bond_site_symmetry_2
_geom_bond_publ_flag
Cl1 C2 1.751(3) . ?
N1 H1 0.8600 . ?
N1 C1 1.408(3) . ?
N1 C7 1.375(4) . ?
O1 S1 1.4519(19) . ?
O2 S1 1.447(2) . ?
S1 C8 1.756(3) . ?
S1 C10 1.780(3) . ?
C1 C2 1.399(4) . ?
C1 C6 1.390(4) . ?
C2 C3 1.392(4) . ?
C3 H3 0.9300 . ?
C3 C4 1.385(4) . ?
C4 H4 0.9300 . ?
C4 C5 1.385(4) . ?
C5 H5 0.9300 . ?
C5 C6 1.387(4) . ?
C6 H6 0.9300 . ?
C7 H7 0.9300 . ?
C7 C8 1.346(4) . ?
C8 C9 1.512(4) . ?
C9 H9A 0.9600 . ?
C9 H9B 0.9600 . ?
C9 H9C 0.9600 . ?
C10 C11 1.388(4) . ?
C10 C15 1.403(3) . ?
C11 H11 0.9300 . ?
C11 C12 1.393(4) . ?
C12 H12 0.9300 . ?
C12 C13 1.411(4) . ?
C13 C14 1.387(4) . ?
C13 C16 1.517(4) . ?
C14 H14 0.9300 . ?
C14 C15 1.394(4) . ?
C15 H15 0.9300 . ?
C16 H16A 0.9600 . ?
C16 H16B 0.9600 . ?
C16 H16C 0.9600 . ?

loop_
_geom_torsion_atom_site_label_1
_geom_torsion_atom_site_label_2
_geom_torsion_atom_site_label_3
_geom_torsion_atom_site_label_4
_geom_torsion
_geom_torsion_site_symmetry_1
_geom_torsion_site_symmetry_2
_geom_torsion_site_symmetry_3
_geom_torsion_site_symmetry_4
_geom_torsion_publ_flag
Cl1 C2 C3 C4 180.0(2) . . . . ?
N1 C1 C2 Cl1 0.2(4) . . . . ?
N1 C1 C2 C3 -179.0(3) . . . . ?
N1 C1 C6 C5 179.5(3) . . . . ?
N1 C7 C8 S1 177.7(2) . . . . ?
N1 C7 C8 C9 -1.0(5) . . . . ?
O1 S1 C8 C7 -10.7(3) . . . . ?
O1 S1 C8 C9 168.1(2) . . . . ?
O1 S1 C10 C11 57.5(2) . . . . ?
O1 S1 C10 C15 -117.6(2) . . . . ?
O2 S1 C8 C7 -141.1(2) . . . . ?
O2 S1 C8 C9 37.7(3) . . . . ?
O2 S1 C10 C11 -174.1(2) . . . . ?
O2 S1 C10 C15 10.8(3) . . . . ?
S1 C10 C11 C12 -175.1(2) . . . . ?
S1 C10 C15 C14 174.3(2) . . . . ?
C1 N1 C7 C8 179.1(3) . . . . ?
C1 C2 C3 C4 -0.9(5) . . . . ?
C2 C1 C6 C5 -0.6(4) . . . . ?
C2 C3 C4 C5 0.1(5) . . . . ?
C3 C4 C5 C6 0.4(5) . . . . ?
C4 C5 C6 C1 -0.1(5) . . . . ?
C6 C1 C2 Cl1 -179.7(2) . . . . ?
C6 C1 C2 C3 1.1(4) . . . . ?
C7 N1 C1 C2 175.4(3) . . . . ?
C7 N1 C1 C6 -4.6(5) . . . . ?
C8 S1 C10 C11 -58.7(2) . . . . ?
C8 S1 C10 C15 126.1(2) . . . . ?
C10 S1 C8 C7 103.9(2) . . . . ?
C10 S1 C8 C9 -77.3(2) . . . . ?
C10 C11 C12 C13 2.3(4) . . . . ?
C11 C10 C15 C14 -0.8(4) . . . . ?
C11 C12 C13 C14 -3.7(4) . . . . ?
C11 C12 C13 C16 177.2(3) . . . . ?
C12 C13 C14 C15 2.8(4) . . . . ?
C13 C14 C15 C10 -0.6(4) . . . . ?
C15 C10 C11 C12 0.0(4) . . . . ?
C16 C13 C14 C15 -178.0(3) . . . . ?
